data_1552746
loop_
_publ_author_name
'Freitag, Matthew'
'DeCicco, Racquel C.'
'Black, Allison'
'Ang, Xiuzhu'
'Young, Christopher N.'
'Resch, Daniel'
'Halada, Gary P.'
'Phillips, Brian L.'
'Goroff, Nancy S.'

_publ_section_title
;
 Polymerization Studies of Diiodohexatriyne and Diiodooctatetrayne
 Cocrystals
;
_journal_issue 22
_journal_name_full Macromolecules
_journal_page_first 8563
_journal_paper_doi 10.1021/acs.macromol.9b00960
_journal_volume 52
_journal_year 2019
_chemical_formula_moiety '2(C6 I2), C16 H26 N4 O2'
_chemical_formula_sum 'C28 H26 I4 N4 O2'
_chemical_formula_weight 958.16
_space_group_crystal_system triclinic
_space_group_IT_number 2
_space_group_name_Hall '-P 1'
_space_group_name_H-M_alt 'P -1'
_symmetry_Int_Tables_number 2
_atom_sites_solution_primary iterative
_audit_creation_date 2017-02-17
_audit_creation_method
;
Olex2 1.2
(compiled 2017.01.04 svn.r3372 for OlexSys, GUI svn.r5292)
;
_cell_angle_alpha 90.726(6)
_cell_angle_beta 96.620(5)
_cell_angle_gamma 90.949(5)
_cell_formula_units_Z 1
_cell_length_a 4.8910(2)
_cell_length_b 8.2349(6)
_cell_length_c 20.7211(15)
_cell_measurement_reflns_used 2516
_cell_measurement_theta_max 26.4580
_cell_measurement_theta_min 3.8030
_cell_volume 828.81(9)
_computing_cell_refinement 'CrysAlisPro 1.171.38.43 (Rigaku OD, 2015)'
_computing_data_collection 'CrysAlisPro 1.171.38.43 (Rigaku OD, 2015)'
_computing_data_reduction 'CrysAlisPro 1.171.38.43 (Rigaku OD, 2015)'
_computing_molecular_graphics 'Olex2 (Dolomanov et al., 2009)'
_computing_publication_material 'Olex2 (Dolomanov et al., 2009)'
_computing_structure_refinement 'olex2.refine (Bourhis et al., 2015)'
_computing_structure_solution 'olex2.solve (Bourhis et al., 2015)'
_diffrn_detector 'CCD plate'
_diffrn_detector_area_resol_mean 10.4962
_diffrn_detector_type Atlas
_diffrn_measured_fraction_theta_full 0.9969
_diffrn_measured_fraction_theta_max 0.8553
_diffrn_measurement_details
;
List of Runs (angles in degrees, time in seconds):

  # Type    Start    End  Width  t~exp~   \w     \q     \k     \f   Frames
--------------------------------------------------------------------------
  1  \w    -13.00  84.50   0.75   33.83    --   10.94  37.00-120.00  130
  2  \w    -25.00  29.00   0.75   33.83    --  -11.72 -99.00-120.00   72
  3  \w    -53.00  67.00   0.75   33.83    --  -11.72  19.00  60.00  160
  4  \w    -25.00   2.00   0.75   33.83    --   10.94 -99.00  90.00   36
  5  \w    -86.00  13.00   0.75   33.83    --  -11.72 -37.00  30.00  132
  6  \w    -40.00  60.50   0.75   33.83    --  -11.72  57.00-180.00  134
;
_diffrn_measurement_device 'four-circle diffractometer'
_diffrn_measurement_device_type 'Xcalibur, Atlas, Gemini'
_diffrn_measurement_method '\w scans'
_diffrn_orient_matrix_type 'CrysAlisPro convention (1999,Acta A55,543-557)'
_diffrn_orient_matrix_UB_11 0.0266758000
_diffrn_orient_matrix_UB_12 -0.0505155000
_diffrn_orient_matrix_UB_13 0.0274028000
_diffrn_orient_matrix_UB_21 0.0005302000
_diffrn_orient_matrix_UB_22 -0.0688852000
_diffrn_orient_matrix_UB_23 -0.0208790000
_diffrn_orient_matrix_UB_31 0.1435722000
_diffrn_orient_matrix_UB_32 0.0112308000
_diffrn_orient_matrix_UB_33 -0.0009586000
_diffrn_radiation_monochromator graphite
_diffrn_radiation_probe x-ray
_diffrn_radiation_type 'Mo K\a'
_diffrn_radiation_wavelength 0.71073
_diffrn_reflns_av_R_equivalents 0.0514
_diffrn_reflns_av_unetI/netI 0.0618
_diffrn_reflns_limit_h_max 6
_diffrn_reflns_limit_h_min -6
_diffrn_reflns_limit_k_max 11
_diffrn_reflns_limit_k_min -10
_diffrn_reflns_limit_l_max 27
_diffrn_reflns_limit_l_min -28
_diffrn_reflns_number 11194
_diffrn_reflns_theta_full 25.0000
_diffrn_reflns_theta_max 29.85
_diffrn_reflns_theta_min 3.84
_diffrn_source 'fine-focus sealed X-ray tube'
_diffrn_source_type 'Enhance (Mo) X-ray Source'
_exptl_absorpt_coefficient_mu 3.789
_exptl_absorpt_correction_T_max 0.996
_exptl_absorpt_correction_T_min 0.924
_exptl_absorpt_correction_type analytical
_exptl_absorpt_process_details
;
CrysAlisPro 1.171.38.43 (Rigaku Oxford Diffraction, 2015)
Analytical numeric absorption correction using a multifaceted crystal
			model based on expressions derived by R.C. Clark & J.S. Reid.
(Clark, R. C. & Reid, J. S. (1995). Acta Cryst. A51, 887-897)
Empirical absorption correction using spherical harmonics,
 implemented in SCALE3 ABSPACK scaling algorithm.
;
_exptl_crystal_density_diffrn 1.9195
_exptl_crystal_F_000 448.2739
_exptl_crystal_size_max 0.878
_exptl_crystal_size_mid 0.134
_exptl_crystal_size_min 0.022
_refine_diff_density_max 2.8152
_refine_diff_density_min -1.8057
_refine_diff_density_rms 0.3275
_refine_ls_d_res_high 0.7140
_refine_ls_d_res_low 5.3088
_refine_ls_goodness_of_fit_ref 1.0394
_refine_ls_hydrogen_treatment constr
_refine_ls_matrix_type full
_refine_ls_number_constraints 20
_refine_ls_number_parameters 171
_refine_ls_number_reflns 4079
_refine_ls_number_restraints 0
_refine_ls_restrained_S_all 1.0394
_refine_ls_R_factor_all 0.1384
_refine_ls_R_factor_gt 0.0866
_refine_ls_shift/su_max 0.0005
_refine_ls_shift/su_mean 0.0000
_refine_ls_structure_factor_coef Fsqd
_refine_ls_weighting_details 'w=1/[\s^2^(Fo^2^)+(0.0888P)^2^+10.5882P] where P=(Fo^2^+2Fc^2^)/3'
_refine_ls_weighting_scheme calc
_refine_ls_wR_factor_gt 0.2090
_refine_ls_wR_factor_ref 0.2419
_reflns_Friedel_coverage 0.0
_reflns_limit_h_max 6
_reflns_limit_h_min -6
_reflns_limit_k_max 11
_reflns_limit_k_min -11
_reflns_limit_l_max 28
_reflns_limit_l_min 0
_reflns_number_gt 2452
_reflns_number_total 4079
_reflns_threshold_expression I>=2u(I)
_cod_data_source_file ma9b00960_si_003.cif
_cod_data_source_block exp_3467
_cod_depositor_comments 'Adding full bibliography for 1552745--1552747.cif.'
_cod_database_code 1552746
_chemical_oxdiff_formula 'C28 H26 I4 N4 O2'
_chemical_oxdiff_usercomment PIEDA
_reflns_odcompleteness_completeness 49.70
_reflns_odcompleteness_iscentric 1
_reflns_odcompleteness_theta 26.32
_olex2_refinement_description
;
1. Fixed Uiso
 At 1.2 times of:
  All C(H,H) groups, All N(H) groups
2.a Secondary CH2 refined with riding coordinates:
 C(Ha,Hb), C3AA(H3Aa,H3Ab), C4AA(H4Aa,H4Ab), C5(H5a,H5b), C2AA(H2Aa,H2Ab),
 C2(H2a,H2b)
2.b Aromatic/amide H refined with riding coordinates:
 N1(H1)
;
_olex2_submission_special_instructions 'No special instructions were received'
_oxdiff_exptl_absorpt_empirical_details
;
Empirical correction (ABSPACK) includes:
- Absorption correction using spherical harmonics
- Frame scaling
;
_oxdiff_exptl_absorpt_empirical_full_max 2.041
_oxdiff_exptl_absorpt_empirical_full_min 0.537

loop_
_space_group_symop_id
_space_group_symop_operation_xyz
1 x,y,z
2 -x,-y,-z

loop_
_atom_site_label
_atom_site_type_symbol
_atom_site_fract_x
_atom_site_fract_y
_atom_site_fract_z
_atom_site_U_iso_or_equiv
_atom_site_adp_type
_atom_site_occupancy
_atom_site_refinement_flags_posn
I1 I -0.00815(18) 0.20457(12) 0.08922(4) 0.0618(3) Uani 1.000000 .
C6 C -0.067(2) 0.1182(13) 0.1792(5) 0.039(2) Uani 1.000000 .
C9 C -0.339(2) 0.1017(15) 0.1973(6) 0.050(3) Uani 1.000000 .
C11 C 0.427(2) 0.0898(16) 0.2090(6) 0.053(3) Uani 1.000000 .
C13 C 0.151(2) 0.0752(15) 0.2238(6) 0.049(3) Uani 1.000000 .
I2 I -0.0413(3) -0.13965(16) 0.41712(5) 0.1001(5) Uani 1.000000 .
C0AA C 0.107(3) 0.0117(18) 0.2865(7) 0.061(3) Uani 1.000000 .
C7 C 0.061(3) -0.0409(17) 0.3352(6) 0.063(3) Uani 1.000000 .
C C 0.425(3) 0.5886(18) 0.2168(6) 0.059(3) Uani 1.000000 .
Ha H 0.326(3) 0.5006(18) 0.1923(6) 0.071(4) Uiso 1.000000 R
Hb H 0.290(3) 0.6639(18) 0.2298(6) 0.071(4) Uiso 1.000000 R
C3AA C 0.584(3) 0.5213(19) 0.2763(7) 0.067(4) Uani 1.000000 .
H3Aa H 0.697(3) 0.4336(19) 0.2634(7) 0.080(4) Uiso 1.000000 R
H3Ab H 0.706(3) 0.6057(19) 0.2968(7) 0.080(4) Uiso 1.000000 R
C4AA C 0.404(3) 0.458(2) 0.3260(7) 0.079(5) Uani 1.000000 .
H4Aa H 0.296(3) 0.546(2) 0.3406(7) 0.095(6) Uiso 1.000000 R
H4Ab H 0.277(3) 0.375(2) 0.3057(7) 0.095(6) Uiso 1.000000 R
C5 C 0.606(2) 0.6754(16) 0.1734(6) 0.053(3) Uani 1.000000 .
H5a H 0.703(2) 0.7647(16) 0.1978(6) 0.064(4) Uiso 1.000000 R
H5b H 0.744(2) 0.6007(16) 0.1613(6) 0.064(4) Uiso 1.000000 R
C2AA C 0.578(4) 0.385(3) 0.3851(8) 0.105(7) Uani 1.000000 .
H2Aa H 0.676(4) 0.291(3) 0.3716(8) 0.126(8) Uiso 1.000000 R
H2Ab H 0.711(4) 0.465(3) 0.4045(8) 0.126(8) Uiso 1.000000 R
C5AA C 0.5574(19) 0.5654(12) 0.0245(5) 0.036(2) Uani 1.000000 .
C1 C 0.386(6) 0.336(3) 0.4332(10) 0.127(9) Uani 1.000000 .
N2 N 0.256(5) 0.297(3) 0.4699(10) 0.168(11) Uani 1.000000 .
N1 N 0.3777(16) 0.6153(11) 0.0628(4) 0.040(2) Uani 1.000000 .
H1 H 0.2148(16) 0.5727(11) 0.0586(4) 0.048(2) Uiso 1.000000 R
C2 C 0.449(3) 0.7413(15) 0.1120(6) 0.051(3) Uani 1.000000 .
H2a H 0.282(3) 0.7914(15) 0.1229(6) 0.061(3) Uiso 1.000000 R
H2b H 0.561(3) 0.8245(15) 0.0944(6) 0.061(3) Uiso 1.000000 R
O1 O 0.7954(15) 0.6177(10) 0.0276(4) 0.0481(19) Uani 1.000000 .

loop_
_atom_site_aniso_label
_atom_site_aniso_U_11
_atom_site_aniso_U_22
_atom_site_aniso_U_33
_atom_site_aniso_U_12
_atom_site_aniso_U_13
_atom_site_aniso_U_23
I1 0.0618(5) 0.0724(6) 0.0526(5) 0.0014(4) 0.0097(4) 0.0251(4)
C6 0.033(5) 0.038(6) 0.047(6) -0.000(4) 0.005(4) 0.002(4)
C9 0.044(6) 0.055(7) 0.052(7) 0.001(5) 0.011(5) 0.004(5)
C11 0.038(6) 0.069(8) 0.054(7) -0.000(5) 0.010(5) 0.010(6)
C13 0.036(6) 0.053(7) 0.058(7) -0.005(5) 0.008(5) 0.008(6)
I2 0.1527(12) 0.1035(10) 0.0462(6) -0.0364(8) 0.0255(6) 0.0140(5)
C0AA 0.044(7) 0.072(9) 0.067(9) -0.002(6) 0.008(6) 0.007(7)
C7 0.080(9) 0.069(9) 0.042(7) -0.012(7) 0.020(6) 0.013(6)
C 0.051(7) 0.077(9) 0.050(7) -0.005(6) 0.004(6) 0.007(6)
C3AA 0.077(9) 0.074(9) 0.049(7) -0.014(7) 0.007(7) 0.007(7)
C4AA 0.088(11) 0.101(12) 0.050(8) -0.028(9) 0.017(7) 0.009(8)
C5 0.048(7) 0.062(8) 0.050(7) -0.004(6) 0.011(5) 0.006(6)
C2AA 0.120(15) 0.135(18) 0.059(10) -0.035(13) 0.009(10) 0.033(10)
C5AA 0.033(5) 0.037(5) 0.038(5) 0.005(4) 0.003(4) 0.010(4)
C1 0.19(2) 0.125(18) 0.067(12) -0.080(17) 0.009(14) 0.008(11)
N2 0.22(2) 0.21(2) 0.087(13) -0.089(19) 0.056(15) 0.040(14)
N1 0.027(4) 0.048(5) 0.046(5) -0.002(4) 0.005(4) 0.004(4)
C2 0.052(7) 0.052(7) 0.049(7) -0.002(5) 0.010(5) -0.002(5)
O1 0.039(4) 0.050(5) 0.057(5) -0.004(3) 0.010(3) 0.002(4)

loop_
_atom_type_symbol
_atom_type_scat_dispersion_real
_atom_type_scat_dispersion_imag
_atom_type_scat_Cromer_Mann_a1
_atom_type_scat_Cromer_Mann_a2
_atom_type_scat_Cromer_Mann_a3
_atom_type_scat_Cromer_Mann_a4
_atom_type_scat_Cromer_Mann_b1
_atom_type_scat_Cromer_Mann_b2
_atom_type_scat_Cromer_Mann_b3
_atom_type_scat_Cromer_Mann_b4
_atom_type_scat_Cromer_Mann_c
_atom_type_scat_source
_atom_type_scat_dispersion_source
I -0.47400 1.81200 20.14700 18.99500 7.51400 2.27300 4.34700 0.38100 27.76600 66.87800 4.071 'Custom 4-Gaussian' custom
H 0.00000 0.00000 0.49300 0.32300 0.14000 0.04100 10.51100 26.12600 3.14200 57.80000 0.003 'Custom 4-Gaussian' custom
C 0.00300 0.00200 2.31000 1.02000 1.58900 0.86500 20.84400 10.20800 0.56900 51.65100 0.216 'Custom 4-Gaussian' custom
O 0.01100 0.00600 3.04900 2.28700 1.54600 0.86700 13.27700 5.70100 0.32400 32.90900 0.251 'Custom 4-Gaussian' custom
N 0.00600 0.00300 12.21300 3.13200 2.01300 1.16600 0.00600 9.89300 28.99800 0.58300 -11.529 'Custom 4-Gaussian' custom

loop_
_exptl_crystal_face_index_h
_exptl_crystal_face_index_k
_exptl_crystal_face_index_l
_exptl_crystal_face_perp_dist
-5 -1 3 0.5237
0 -5 1 0.0760
0 0 0 0.0111
0 0 0 0.0110
0 1 -1 0.0557
1 0 1 0.3299
4 -5 -3 0.2601

loop_
_geom_angle_atom_site_label_1
_geom_angle_atom_site_label_2
_geom_angle_atom_site_label_3
_geom_angle
_geom_angle_site_symmetry_1
_geom_angle_site_symmetry_3
C9 C6 I1 119.9(8) . .
C13 C6 I1 121.9(8) . .
C13 C6 C9 118.2(10) . .
C11 C9 C6 176.4(13) 1_455 .
C13 C11 C9 179.2(13) . 1_655
C11 C13 C6 120.9(11) . .
C0AA C13 C6 121.4(10) . .
C0AA C13 C11 117.7(11) . .
C7 C0AA C13 177.1(14) . .
C0AA C7 I2 176.3(13) . .
C5 C C3AA 112.9(11) . .
C4AA C3AA C 113.9(13) . .
C2AA C4AA C3AA 111.6(14) . .
C2 C5 C 113.5(10) . .
C1 C2AA C4AA 107.8(18) . .
O1 C5AA N1 123.8(10) . .
N2 C1 C2AA 177(3) . .
C2 N1 C5AA 121.3(9) . .
N1 C2 C5 112.4(10) . .

loop_
_geom_bond_atom_site_label_1
_geom_bond_atom_site_label_2
_geom_bond_distance
_geom_bond_site_symmetry_2
I1 C6 2.054(11) .
C6 C9 1.431(15) .
C6 C13 1.380(15) .
C9 C11 1.200(15) 1_455
C11 C13 1.420(15) .
C13 C0AA 1.444(18) .
I2 C7 2.001(12) .
C0AA C7 1.148(17) .
C C3AA 1.498(19) .
C C5 1.512(17) .
C3AA C4AA 1.522(18) .
C4AA C2AA 1.54(2) .
C5 C2 1.519(17) .
C2AA C1 1.50(3) .
C5AA C5AA 1.53(2) 2_665
C5AA N1 1.317(13) .
C5AA O1 1.229(12) .
C1 N2 1.09(3) .
N1 C2 1.456(15) .

loop_
_exptl_oxdiff_crystal_face_indexfrac_h
_exptl_oxdiff_crystal_face_indexfrac_k
_exptl_oxdiff_crystal_face_indexfrac_l
_exptl_oxdiff_crystal_face_x
_exptl_oxdiff_crystal_face_y
_exptl_oxdiff_crystal_face_z
-4.9940 -1.0007 2.9887 -0.0008 0.0039 -0.7311
-0.0039 -4.9916 1.0135 0.2798 0.3227 -0.0576
-0.0001 0.0000 0.4998 0.0137 -0.0104 -0.0005
0.0001 -0.0000 -0.4998 -0.0137 0.0104 0.0005
0.0008 0.9983 -0.5026 -0.0642 -0.0583 0.0118
0.9984 0.0006 0.5024 0.0404 -0.0100 0.1429
3.9910 -4.9899 -2.9745 0.2770 0.4080 0.5198
